data_1100846
loop_
_publ_author_name
'Henry, Renee M.'
'Shoemaker, Richard K.'
'Newell, Rachel H.'
'Jacobsen, George M.'
'DuBois, Daniel L.'
'Rakowski DuBois, M.'

_publ_section_title
;
 Stereochemical Control of Iron(II) Complexes Containing a Diphosphine
 Ligand with a Pendant Nitrogen Base
;
_journal_issue 10
_journal_name_full Organometallics
_journal_page_first 2481
_journal_page_last 2491
_journal_paper_doi 10.1021/om050071c
_journal_volume 24
_chemical_formula_sum 'C73 H97 B2 Fe N3 O P4'
_chemical_formula_weight 1233.89
_chemical_name_common '[Fe(PNP)2(CH3CN)(CO)](BPh4)2'
_space_group_IT_number 14
_symmetry_cell_setting monoclinic
_symmetry_space_group_name_Hall '-P 2yn'
_symmetry_space_group_name_H-M 'P 1 21/n 1'
_atom_sites_solution_hydrogens geom
_atom_sites_solution_primary direct
_atom_sites_solution_secondary difmap
_cell_angle_alpha 90.00
_cell_angle_beta 109.824(10)
_cell_angle_gamma 90.00
_cell_formula_units_Z 4
_cell_length_a 21.873(10)
_cell_length_b 13.629(6)
_cell_length_c 24.754(11)
_cell_measurement_reflns_used 3425
_cell_measurement_temperature 154(2)
_cell_measurement_theta_max 20.361
_cell_measurement_theta_min 2.136
_cell_volume 6942(6)
_diffrn_ambient_temperature 154(2)
_diffrn_detector_area_resol_mean ?
_diffrn_measurement_device_type 'Bruker P4'
_diffrn_measurement_method '\w scans'
_diffrn_radiation_monochromator graphite
_diffrn_radiation_source 'fine-focus sealed tube'
_diffrn_radiation_type MoK\a
_diffrn_radiation_wavelength 0.71073
_diffrn_reflns_av_R_equivalents 0.3327
_diffrn_reflns_av_sigmaI/netI 0.3926
_diffrn_reflns_limit_h_max 28
_diffrn_reflns_limit_h_min -28
_diffrn_reflns_limit_k_max 15
_diffrn_reflns_limit_k_min -17
_diffrn_reflns_limit_l_max 32
_diffrn_reflns_limit_l_min -31
_diffrn_reflns_number 53474
_diffrn_reflns_theta_max 27.48
_diffrn_reflns_theta_min 1.73
_diffrn_standards_decay_% ?
_diffrn_standards_interval_count ?
_diffrn_standards_interval_time ?
_diffrn_standards_number ?
_exptl_absorpt_coefficient_mu 0.353
_exptl_absorpt_correction_T_max 1.000
_exptl_absorpt_correction_T_min 0.026852
_exptl_absorpt_correction_type none
_exptl_absorpt_process_details
;
absorption correction applied
using SADABS (Blessing, R. H. Acta Crystallogr., Sect. A 1995, 51,
33-38)
;
_exptl_crystal_colour yellow
_exptl_crystal_density_diffrn 1.181
_exptl_crystal_density_meas ?
_exptl_crystal_density_method 'not measured'
_exptl_crystal_description ?
_exptl_crystal_F_000 2640
_exptl_crystal_size_max 0.45
_exptl_crystal_size_mid 0.5
_exptl_crystal_size_min 0.55
_refine_ls_extinction_coef ?
_refine_ls_extinction_method none
_refine_ls_goodness_of_fit_ref 0.896
_refine_ls_hydrogen_treatment mixed
_refine_ls_matrix_type full
_refine_ls_number_parameters 768
_refine_ls_number_reflns 15911
_refine_ls_number_restraints 0
_refine_ls_restrained_S_all 0.896
_refine_ls_R_factor_all 0.2638
_refine_ls_R_factor_gt 0.1074
_refine_ls_shift/su_max 0.003
_refine_ls_shift/su_mean 0.000
_refine_ls_structure_factor_coef Fsqd
_refine_ls_weighting_details 'calc w=1/[\s^2^(Fo^2^)+(0.0000P)^2^+0.0000P] where P=(Fo^2^+2Fc^2^)/3'
_refine_ls_weighting_scheme calc
_refine_ls_wR_factor_gt 0.2230
_refine_ls_wR_factor_ref 0.3062
_reflns_number_gt 5699
_reflns_number_total 15911
_reflns_threshold_expression >2sigma(I)
_cod_depositor_comments
;
The following automatic conversions were performed:
'_symmetry_cell_setting' value 'Monoclinic' changed to 'monoclinic'
according to '/home/saulius/struct/CIF-dictionaries/cif_core.dic'
dictionary named 'cif_core.dic' version 2.4.1 from 2010-06-29.

Automatic conversion script
Id: cif_fix_enum 1527 2010-12-29 10:47:43Z saulius 
;
_cod_original_sg_symbol_H-M P2(1)/n
_cod_database_code 1100846

loop_
_symmetry_equiv_pos_as_xyz
'x, y, z'
'-x+1/2, y+1/2, -z+1/2'
'-x, -y, -z'
'x-1/2, -y-1/2, z-1/2'

loop_
_atom_site_label
_atom_site_type_symbol
_atom_site_fract_x
_atom_site_fract_y
_atom_site_fract_z
_atom_site_U_iso_or_equiv
_atom_site_adp_type
_atom_site_occupancy
_atom_site_symmetry_multiplicity
_atom_site_calc_flag
_atom_site_refinement_flags
_atom_site_disorder_assembly
_atom_site_disorder_group
Fe1 Fe 0.98805(4) 1.24470(6) 0.75957(4) 0.0259(3) Uani 1 1 d . . .
P1 P 1.07739(9) 1.35492(13) 0.79270(8) 0.0339(5) Uani 1 1 d . . .
P2 P 1.00813(9) 1.20189(13) 0.85400(8) 0.0334(5) Uani 1 1 d . . .
P3 P 1.04361(9) 1.11490(12) 0.73923(8) 0.0292(4) Uani 1 1 d . . .
P4 P 0.95749(9) 1.29848(12) 0.66516(8) 0.0319(4) Uani 1 1 d . . .
N1 N 0.9314(3) 1.3527(4) 0.7693(3) 0.0407(16) Uani 1 1 d . . .
N2 N 1.1154(3) 1.3167(4) 0.9079(2) 0.0386(15) Uani 1 1 d . . .
N3 N 1.0109(3) 1.1491(4) 0.6219(2) 0.0341(14) Uani 1 1 d . . .
O1 O 0.8721(2) 1.1200(3) 0.7324(2) 0.0422(12) Uani 1 1 d . . .
B1 B 1.3706(4) 1.2301(5) 0.8912(3) 0.0310(19) Uani 1 1 d . . .
B2 B 0.9078(4) 0.7480(6) 0.8548(3) 0.0341(19) Uani 1 1 d . . .
C1 C 0.8907(4) 1.4044(5) 0.7662(3) 0.0370(17) Uani 1 1 d . . .
C2 C 0.8378(4) 1.4725(5) 0.7679(3) 0.047(2) Uani 1 1 d . . .
H2A H 0.8380 1.4780 0.8075 0.066 Uiso 1 1 calc R . .
H2B H 0.7957 1.4467 0.7434 0.066 Uiso 1 1 calc R . .
H2C H 0.8449 1.5373 0.7541 0.066 Uiso 1 1 calc R . .
C3 C 0.9180(3) 1.1664(5) 0.7419(3) 0.0318(16) Uani 1 1 d . . .
C4 C 1.0516(4) 1.4806(5) 0.8052(4) 0.050(2) Uani 1 1 d . . .
H4A H 1.0484 1.5205 0.7710 0.070 Uiso 1 1 calc R . .
H4B H 1.0072 1.4755 0.8071 0.070 Uiso 1 1 calc R . .
C5 C 1.0930(5) 1.5379(6) 0.8581(4) 0.082(3) Uani 1 1 d . . .
H5A H 1.0951 1.5018 0.8929 0.115 Uiso 1 1 calc R . .
H5B H 1.0734 1.6025 0.8585 0.115 Uiso 1 1 calc R . .
H5C H 1.1369 1.5462 0.8568 0.115 Uiso 1 1 calc R . .
C6 C 1.1269(3) 1.3699(5) 0.7458(3) 0.0407(18) Uani 1 1 d . . .
H6A H 1.1520 1.3088 0.7478 0.057 Uiso 1 1 calc R . .
H6B H 1.0969 1.3767 0.7057 0.057 Uiso 1 1 calc R . .
C7 C 1.1741(4) 1.4556(6) 0.7584(3) 0.057(2) Uani 1 1 d . . .
H7A H 1.1499 1.5171 0.7475 0.079 Uiso 1 1 calc R . .
H7B H 1.2036 1.4481 0.7364 0.079 Uiso 1 1 calc R . .
H7C H 1.1995 1.4569 0.7996 0.079 Uiso 1 1 calc R . .
C8 C 1.1416(3) 1.3299(5) 0.8621(3) 0.0349(17) Uani 1 1 d . . .
H8A H 1.1655 1.2700 0.8586 0.049 Uiso 1 1 calc R . .
H8B H 1.1728 1.3852 0.8718 0.049 Uiso 1 1 calc R . .
C9 C 1.1638(4) 1.3413(6) 0.9643(3) 0.050(2) Uani 1 1 d . . .
H9A H 1.2002 1.2952 0.9732 0.070 Uiso 1 1 calc R . .
H9B H 1.1435 1.3369 0.9940 0.070 Uiso 1 1 calc R . .
H9C H 1.1797 1.4083 0.9632 0.070 Uiso 1 1 calc R . .
C10 C 1.0900(3) 1.2182(5) 0.9076(3) 0.0382(18) Uani 1 1 d . . .
H10A H 1.0884 1.2031 0.9462 0.053 Uiso 1 1 calc R . .
H10B H 1.1201 1.1708 0.8995 0.053 Uiso 1 1 calc R . .
C11 C 0.9588(3) 1.2753(5) 0.8860(3) 0.0402(19) Uani 1 1 d . . .
H11A H 0.9764 1.2670 0.9283 0.056 Uiso 1 1 calc R . .
H11B H 0.9634 1.3454 0.8776 0.056 Uiso 1 1 calc R . .
C12 C 0.8867(3) 1.2494(5) 0.8651(3) 0.0413(18) Uani 1 1 d . . .
H12A H 0.8694 1.2529 0.8231 0.058 Uiso 1 1 calc R . .
H12B H 0.8634 1.2959 0.8813 0.058 Uiso 1 1 calc R . .
H12C H 0.8811 1.1827 0.8775 0.058 Uiso 1 1 calc R . .
C13 C 0.9917(4) 1.0764(5) 0.8683(3) 0.0378(18) Uani 1 1 d . . .
H13A H 0.9470 1.0605 0.8431 0.053 Uiso 1 1 calc R . .
H13B H 1.0215 1.0337 0.8563 0.053 Uiso 1 1 calc R . .
C14 C 0.9978(4) 1.0481(5) 0.9294(3) 0.0392(18) Uani 1 1 d . . .
H14A H 1.0426 1.0587 0.9549 0.055 Uiso 1 1 calc R . .
H14B H 0.9864 0.9787 0.9305 0.055 Uiso 1 1 calc R . .
H14C H 0.9683 1.0886 0.9422 0.055 Uiso 1 1 calc R . .
C15 C 1.0023(3) 0.9940(4) 0.7314(3) 0.0363(17) Uani 1 1 d . . .
H15A H 1.0361 0.9425 0.7393 0.051 Uiso 1 1 calc R . .
H15B H 0.9823 0.9891 0.7617 0.051 Uiso 1 1 calc R . .
C16 C 0.9498(4) 0.9696(5) 0.6739(3) 0.052(2) Uani 1 1 d . . .
H16A H 0.9144 1.0174 0.6660 0.073 Uiso 1 1 calc R . .
H16B H 0.9328 0.9036 0.6757 0.073 Uiso 1 1 calc R . .
H16C H 0.9685 0.9722 0.6432 0.073 Uiso 1 1 calc R . .
C17 C 1.1244(3) 1.0858(5) 0.7921(3) 0.0324(16) Uani 1 1 d . . .
H17A H 1.1490 1.1480 0.8029 0.045 Uiso 1 1 calc R . .
H17B H 1.1178 1.0598 0.8271 0.045 Uiso 1 1 calc R . .
C18 C 1.1664(4) 1.0135(5) 0.7739(3) 0.0439(19) Uani 1 1 d . . .
H18A H 1.1404 0.9558 0.7565 0.062 Uiso 1 1 calc R . .
H18B H 1.2030 0.9933 0.8076 0.062 Uiso 1 1 calc R . .
H18C H 1.1828 1.0446 0.7459 0.062 Uiso 1 1 calc R . .
C19 C 1.0647(3) 1.1193(5) 0.6733(3) 0.0345(17) Uani 1 1 d . . .
H19A H 1.1012 1.1657 0.6792 0.048 Uiso 1 1 calc R . .
H19B H 1.0800 1.0536 0.6665 0.048 Uiso 1 1 calc R . .
C20 C 1.0227(4) 1.1129(5) 0.5707(3) 0.048(2) Uani 1 1 d . . .
H20A H 1.0666 1.1313 0.5725 0.068 Uiso 1 1 calc R . .
H20B H 0.9909 1.1420 0.5364 0.068 Uiso 1 1 calc R . .
H20C H 1.0184 1.0413 0.5689 0.068 Uiso 1 1 calc R . .
C21 C 1.0023(3) 1.2556(5) 0.6191(3) 0.0364(17) Uani 1 1 d . . .
H21A H 0.9785 1.2751 0.5789 0.051 Uiso 1 1 calc R . .
H21B H 1.0455 1.2876 0.6311 0.051 Uiso 1 1 calc R . .
C22 C 0.8742(3) 1.2640(5) 0.6205(3) 0.0413(18) Uani 1 1 d . . .
H22A H 0.8685 1.2810 0.5802 0.058 Uiso 1 1 calc R . .
H22B H 0.8705 1.1917 0.6223 0.058 Uiso 1 1 calc R . .
C23 C 0.8190(4) 1.3084(6) 0.6347(4) 0.067(3) Uani 1 1 d . . .
H23A H 0.8195 1.2840 0.6721 0.093 Uiso 1 1 calc R . .
H23B H 0.7778 1.2903 0.6051 0.093 Uiso 1 1 calc R . .
H23C H 0.8235 1.3800 0.6362 0.093 Uiso 1 1 calc R . .
C24 C 0.9573(4) 1.4322(5) 0.6557(3) 0.0448(19) Uani 1 1 d . . .
H24A H 0.9303 1.4615 0.6766 0.063 Uiso 1 1 calc R . .
H24B H 1.0023 1.4562 0.6743 0.063 Uiso 1 1 calc R . .
C25 C 0.9322(5) 1.4712(6) 0.5932(4) 0.076(3) Uani 1 1 d . . .
H25A H 0.9597 1.4458 0.5723 0.106 Uiso 1 1 calc R . .
H25B H 0.9338 1.5431 0.5936 0.106 Uiso 1 1 calc R . .
H25C H 0.8873 1.4495 0.5742 0.106 Uiso 1 1 calc R . .
C26 C 1.3447(3) 1.3324(5) 0.9120(3) 0.0344(17) Uani 1 1 d . . .
C27 C 1.3224(3) 1.4141(5) 0.8763(3) 0.0392(18) Uani 1 1 d . . .
H27 H 1.3183 1.4096 0.8370 0.047 Uiso 1 1 calc R . .
C28 C 1.3060(4) 1.5027(6) 0.8972(4) 0.050(2) Uani 1 1 d . . .
H28 H 1.2904 1.5562 0.8716 0.060 Uiso 1 1 calc R . .
C29 C 1.3119(4) 1.5130(6) 0.9539(4) 0.055(2) Uani 1 1 d . . .
H29 H 1.3005 1.5727 0.9679 0.066 Uiso 1 1 calc R . .
C30 C 1.3350(4) 1.4338(7) 0.9901(4) 0.063(2) Uani 1 1 d . . .
H30 H 1.3403 1.4395 1.0297 0.075 Uiso 1 1 calc R . .
C31 C 1.3509(4) 1.3448(6) 0.9690(3) 0.052(2) Uani 1 1 d . . .
H31 H 1.3663 1.2916 0.9948 0.062 Uiso 1 1 calc R . .
C32 C 1.3334(3) 1.1308(5) 0.9039(3) 0.0337(17) Uani 1 1 d . . .
C33 C 1.2854(4) 1.1295(6) 0.9300(3) 0.053(2) Uani 1 1 d . . .
H33 H 1.2719 1.1895 0.9420 0.064 Uiso 1 1 calc R . .
C34 C 1.2567(4) 1.0407(7) 0.9387(4) 0.060(3) Uani 1 1 d . . .
H34 H 1.2254 1.0421 0.9576 0.072 Uiso 1 1 calc R . .
C35 C 1.2733(4) 0.9521(6) 0.9205(4) 0.059(2) Uani 1 1 d . . .
H35 H 1.2530 0.8931 0.9259 0.071 Uiso 1 1 calc R . .
C36 C 1.3198(4) 0.9509(5) 0.8943(3) 0.046(2) Uani 1 1 d . . .
H36 H 1.3328 0.8905 0.8823 0.055 Uiso 1 1 calc R . .
C37 C 1.3471(4) 1.0372(5) 0.8858(3) 0.0405(19) Uani 1 1 d . . .
H37 H 1.3777 1.0341 0.8662 0.049 Uiso 1 1 calc R . .
C38 C 1.3542(3) 1.2294(4) 0.8210(3) 0.0322(16) Uani 1 1 d . . .
C39 C 1.2895(3) 1.2303(5) 0.7843(3) 0.0368(18) Uani 1 1 d . . .
H39 H 1.2561 1.2305 0.8008 0.044 Uiso 1 1 calc R . .
C40 C 1.2716(4) 1.2309(5) 0.7243(3) 0.0423(19) Uani 1 1 d . . .
H40 H 1.2270 1.2306 0.7010 0.051 Uiso 1 1 calc R . .
C41 C 1.3189(4) 1.2320(5) 0.6996(3) 0.0405(18) Uani 1 1 d . . .
H41 H 1.3072 1.2331 0.6590 0.049 Uiso 1 1 calc R . .
C42 C 1.3831(4) 1.2314(5) 0.7336(3) 0.0424(19) Uani 1 1 d . . .
H42 H 1.4161 1.2316 0.7166 0.051 Uiso 1 1 calc R . .
C43 C 1.4000(4) 1.2305(5) 0.7934(3) 0.0375(18) Uani 1 1 d . . .
H43 H 1.4448 1.2306 0.8162 0.045 Uiso 1 1 calc R . .
C44 C 1.4486(3) 1.2231(5) 0.9265(3) 0.0333(17) Uani 1 1 d . . .
C45 C 1.4915(3) 1.2972(5) 0.9207(3) 0.0382(18) Uani 1 1 d . . .
H45 H 1.4734 1.3512 0.8962 0.046 Uiso 1 1 calc R . .
C46 C 1.5585(4) 1.2957(5) 0.9487(3) 0.0431(19) Uani 1 1 d . . .
H46 H 1.5854 1.3448 0.9411 0.052 Uiso 1 1 calc R . .
C47 C 1.5852(4) 1.2216(5) 0.9875(3) 0.0440(19) Uani 1 1 d . . .
H47 H 1.6305 1.2210 1.0082 0.053 Uiso 1 1 calc R . .
C48 C 1.5464(4) 1.1491(5) 0.9963(3) 0.0406(18) Uani 1 1 d . . .
H48 H 1.5652 1.0980 1.0229 0.049 Uiso 1 1 calc R . .
C49 C 1.4801(3) 1.1494(5) 0.9668(3) 0.0313(16) Uani 1 1 d . . .
H49 H 1.4545 1.0979 0.9739 0.038 Uiso 1 1 calc R . .
C50 C 0.8689(3) 0.8453(5) 0.8680(3) 0.0359(17) Uani 1 1 d . . .
C51 C 0.8613(3) 0.8559(5) 0.9215(3) 0.0394(18) Uani 1 1 d . . .
H51 H 0.8757 0.8049 0.9490 0.047 Uiso 1 1 calc R . .
C52 C 0.8331(4) 0.9402(6) 0.9355(4) 0.050(2) Uani 1 1 d . . .
H52 H 0.8299 0.9459 0.9727 0.060 Uiso 1 1 calc R . .
C53 C 0.8095(4) 1.0158(6) 0.8959(4) 0.050(2) Uani 1 1 d . . .
H53 H 0.7892 1.0719 0.9051 0.059 Uiso 1 1 calc R . .
C54 C 0.8166(3) 1.0063(5) 0.8433(4) 0.0428(19) Uani 1 1 d . . .
H54 H 0.8010 1.0569 0.8156 0.051 Uiso 1 1 calc R . .
C55 C 0.8461(3) 0.9241(5) 0.8293(3) 0.0367(17) Uani 1 1 d . . .
H55 H 0.8511 0.9209 0.7927 0.044 Uiso 1 1 calc R . .
C56 C 0.8834(4) 0.6494(5) 0.8822(3) 0.0397(19) Uani 1 1 d . . .
C57 C 0.9248(4) 0.5747(6) 0.9130(4) 0.053(2) Uani 1 1 d . . .
H57 H 0.9700 0.5796 0.9193 0.064 Uiso 1 1 calc R . .
C58 C 0.9013(5) 0.4910(6) 0.9352(4) 0.063(3) Uani 1 1 d . . .
H58 H 0.9305 0.4417 0.9560 0.076 Uiso 1 1 calc R . .
C59 C 0.8357(6) 0.4836(6) 0.9256(4) 0.068(3) Uani 1 1 d . . .
H59 H 0.8198 0.4299 0.9414 0.082 Uiso 1 1 calc R . .
C60 C 0.7926(6) 0.5534(6) 0.8932(5) 0.074(3) Uani 1 1 d . . .
H60 H 0.7471 0.5457 0.8849 0.089 Uiso 1 1 calc R . .
C61 C 0.8170(4) 0.6362(5) 0.8725(4) 0.049(2) Uani 1 1 d . . .
H61 H 0.7872 0.6846 0.8513 0.059 Uiso 1 1 calc R . .
C62 C 0.8879(4) 0.7262(5) 0.7857(3) 0.0393(18) Uani 1 1 d . . .
C63 C 0.8249(4) 0.7423(5) 0.7465(4) 0.049(2) Uani 1 1 d . . .
H63 H 0.7927 0.7676 0.7605 0.059 Uiso 1 1 calc R . .
C64 C 0.8074(4) 0.7225(6) 0.6873(4) 0.056(2) Uani 1 1 d . . .
H64 H 0.7639 0.7323 0.6626 0.067 Uiso 1 1 calc R . .
C65 C 0.8534(5) 0.6888(6) 0.6652(4) 0.059(2) Uani 1 1 d . . .
H65 H 0.8427 0.6782 0.6251 0.071 Uiso 1 1 calc R . .
C66 C 0.9160(4) 0.6706(5) 0.7027(4) 0.047(2) Uani 1 1 d . . .
H66 H 0.9479 0.6450 0.6884 0.057 Uiso 1 1 calc R . .
C67 C 0.9320(4) 0.6896(5) 0.7610(3) 0.0408(18) Uani 1 1 d . . .
H67 H 0.9752 0.6771 0.7854 0.049 Uiso 1 1 calc R . .
C68 C 0.9849(4) 0.7745(5) 0.8871(3) 0.0370(17) Uani 1 1 d . . .
C69 C 1.0225(4) 0.8211(5) 0.8594(3) 0.0371(18) Uani 1 1 d . . .
H69 H 1.0031 0.8344 0.8195 0.045 Uiso 1 1 calc R . .
C70 C 1.0869(4) 0.8496(5) 0.8866(3) 0.0418(19) Uani 1 1 d . . .
H70 H 1.1098 0.8814 0.8652 0.050 Uiso 1 1 calc R . .
C71 C 1.1176(4) 0.8318(6) 0.9448(3) 0.050(2) Uani 1 1 d . . .
H71 H 1.1618 0.8493 0.9636 0.060 Uiso 1 1 calc R . .
C72 C 1.0811(4) 0.7873(6) 0.9744(4) 0.057(2) Uani 1 1 d . . .
H72 H 1.1005 0.7756 1.0144 0.068 Uiso 1 1 calc R . .
C73 C 1.0173(4) 0.7599(5) 0.9467(3) 0.048(2) Uani 1 1 d . . .
H73 H 0.9941 0.7300 0.9686 0.058 Uiso 1 1 calc R . .

loop_
_atom_site_aniso_label
_atom_site_aniso_U_11
_atom_site_aniso_U_22
_atom_site_aniso_U_33
_atom_site_aniso_U_23
_atom_site_aniso_U_13
_atom_site_aniso_U_12
Fe1 0.0255(6) 0.0341(5) 0.0116(5) -0.0021(4) -0.0025(4) -0.0006(4)
P1 0.0300(11) 0.0441(11) 0.0210(11) -0.0048(8) 0.0000(9) -0.0033(8)
P2 0.0356(12) 0.0402(10) 0.0178(10) 0.0013(8) 0.0002(9) -0.0009(8)
P3 0.0294(11) 0.0384(10) 0.0124(10) 0.0012(8) -0.0025(8) 0.0044(7)
P4 0.0346(11) 0.0368(10) 0.0176(10) 0.0010(8) 0.0001(9) 0.0035(8)
N1 0.017(3) 0.032(3) 0.068(5) 0.006(3) 0.008(3) 0.007(2)
N2 0.039(4) 0.053(4) 0.016(3) -0.001(3) -0.001(3) -0.012(3)
N3 0.049(4) 0.040(3) 0.002(3) 0.003(2) -0.006(3) 0.013(3)
O1 0.038(3) 0.054(3) 0.026(3) -0.007(2) 0.000(3) -0.009(2)
B1 0.035(5) 0.036(4) 0.020(5) 0.003(3) 0.007(4) -0.003(3)
B2 0.036(5) 0.043(5) 0.018(4) -0.001(4) 0.002(4) 0.005(4)
C1 0.043(5) 0.050(5) 0.012(4) 0.005(3) 0.002(4) 0.001(4)
C2 0.046(5) 0.050(5) 0.033(5) -0.006(4) -0.003(4) 0.009(4)
C3 0.030(4) 0.043(4) 0.012(4) 0.003(3) -0.007(3) -0.002(3)
C4 0.047(5) 0.039(4) 0.054(6) -0.012(4) 0.005(5) -0.003(3)
C5 0.124(10) 0.056(6) 0.042(6) -0.006(5) -0.002(6) 0.012(5)
C6 0.036(5) 0.049(4) 0.024(4) 0.000(3) -0.006(4) -0.001(3)
C7 0.049(6) 0.090(6) 0.021(5) 0.006(4) 0.000(4) -0.021(4)
C8 0.037(4) 0.040(4) 0.013(4) -0.008(3) -0.010(3) -0.005(3)
C9 0.047(5) 0.065(5) 0.027(5) -0.009(4) 0.001(4) -0.013(4)
C10 0.029(4) 0.044(4) 0.029(5) 0.006(3) -0.006(4) 0.001(3)
C11 0.040(5) 0.057(5) 0.027(5) -0.002(3) 0.016(4) -0.003(3)
C12 0.044(5) 0.049(4) 0.028(4) -0.003(4) 0.009(4) 0.000(3)
C13 0.047(5) 0.040(4) 0.023(4) 0.005(3) 0.008(4) 0.005(3)
C14 0.052(5) 0.032(4) 0.027(5) 0.006(3) 0.004(4) -0.005(3)
C15 0.047(5) 0.032(4) 0.020(4) -0.004(3) -0.001(4) 0.005(3)
C16 0.069(6) 0.043(4) 0.032(5) -0.016(4) 0.001(5) -0.006(4)
C17 0.027(4) 0.044(4) 0.015(4) 0.002(3) -0.007(3) 0.001(3)
C18 0.044(5) 0.063(5) 0.015(4) 0.004(4) -0.003(4) 0.021(4)
C19 0.033(4) 0.041(4) 0.022(4) -0.001(3) 0.000(3) 0.010(3)
C20 0.067(6) 0.057(5) 0.013(4) 0.002(3) 0.002(4) 0.020(4)
C21 0.039(4) 0.051(4) 0.012(4) 0.002(3) -0.002(3) 0.005(3)
C22 0.036(5) 0.055(5) 0.022(4) 0.001(3) -0.004(4) -0.006(3)
C23 0.032(5) 0.085(6) 0.063(7) 0.016(5) -0.011(5) 0.003(4)
C24 0.054(5) 0.047(4) 0.029(5) 0.008(4) 0.009(4) 0.008(4)
C25 0.133(10) 0.050(5) 0.039(6) 0.024(4) 0.025(6) 0.022(5)
C26 0.030(4) 0.048(4) 0.018(4) 0.002(3) -0.002(3) 0.000(3)
C27 0.033(5) 0.057(5) 0.022(4) 0.005(4) 0.002(4) -0.005(3)
C28 0.037(5) 0.058(5) 0.045(6) 0.010(4) 0.003(4) -0.001(4)
C29 0.047(6) 0.057(5) 0.052(6) -0.009(5) 0.006(5) -0.001(4)
C30 0.062(7) 0.093(7) 0.020(5) -0.012(5) -0.004(5) 0.009(5)
C31 0.060(6) 0.067(5) 0.014(4) 0.000(4) -0.005(4) 0.020(4)
C32 0.022(4) 0.057(5) 0.014(4) 0.013(3) -0.005(3) 0.004(3)
C33 0.044(5) 0.084(6) 0.028(5) 0.026(4) 0.008(4) 0.017(4)
C34 0.042(6) 0.097(7) 0.045(6) 0.031(5) 0.021(5) 0.006(5)
C35 0.038(5) 0.071(6) 0.049(6) 0.031(5) -0.008(5) -0.001(4)
C36 0.044(5) 0.055(5) 0.021(5) 0.008(4) -0.014(4) 0.003(4)
C37 0.044(5) 0.050(5) 0.018(4) 0.007(3) -0.002(4) -0.012(4)
C38 0.030(4) 0.041(4) 0.020(4) 0.001(3) 0.002(3) 0.000(3)
C39 0.020(4) 0.060(5) 0.028(5) -0.003(3) 0.006(4) -0.004(3)
C40 0.039(5) 0.062(5) 0.013(4) 0.006(3) -0.008(4) -0.009(3)
C41 0.055(6) 0.047(4) 0.014(4) 0.004(3) 0.005(4) -0.007(3)
C42 0.038(5) 0.056(5) 0.033(5) 0.006(4) 0.011(4) -0.002(3)
C43 0.034(5) 0.051(5) 0.025(4) 0.005(3) 0.006(4) 0.006(3)
C44 0.040(5) 0.038(4) 0.012(4) 0.003(3) -0.004(3) 0.003(3)
C45 0.040(5) 0.045(4) 0.020(4) 0.009(3) -0.002(4) -0.004(3)
C46 0.030(5) 0.060(5) 0.033(5) 0.001(4) 0.002(4) -0.012(3)
C47 0.028(4) 0.066(5) 0.025(5) -0.004(4) -0.008(4) 0.003(4)
C48 0.040(5) 0.041(4) 0.028(5) 0.006(3) -0.005(4) 0.010(3)
C49 0.027(4) 0.037(4) 0.025(4) -0.004(3) 0.003(3) 0.002(3)
C50 0.033(4) 0.042(4) 0.028(5) -0.011(3) 0.005(4) -0.009(3)
C51 0.034(5) 0.044(4) 0.040(5) -0.012(4) 0.014(4) -0.010(3)
C52 0.047(5) 0.071(6) 0.034(5) -0.018(4) 0.016(5) -0.016(4)
C53 0.042(5) 0.050(5) 0.049(6) -0.019(4) 0.006(5) -0.003(4)
C54 0.031(5) 0.041(4) 0.039(5) 0.001(4) -0.011(4) -0.007(3)
C55 0.039(5) 0.044(4) 0.022(4) -0.004(3) 0.003(4) -0.003(3)
C56 0.058(6) 0.039(4) 0.018(4) -0.010(3) 0.007(4) 0.006(4)
C57 0.064(6) 0.054(5) 0.039(6) -0.001(4) 0.014(5) -0.010(4)
C58 0.111(9) 0.045(5) 0.035(6) -0.005(4) 0.027(6) -0.001(5)
C59 0.107(9) 0.052(6) 0.064(7) -0.006(5) 0.054(7) -0.014(6)
C60 0.104(9) 0.056(6) 0.074(8) -0.027(5) 0.046(7) -0.027(6)
C61 0.061(6) 0.040(4) 0.047(6) -0.006(4) 0.019(5) -0.003(4)
C62 0.033(5) 0.043(4) 0.038(5) 0.001(3) 0.008(4) -0.007(3)
C63 0.043(5) 0.057(5) 0.040(5) -0.010(4) 0.004(4) 0.005(4)
C64 0.042(5) 0.071(6) 0.038(6) -0.004(4) -0.009(4) -0.009(4)
C65 0.076(7) 0.065(6) 0.034(5) -0.016(4) 0.014(5) -0.014(5)
C66 0.056(6) 0.049(5) 0.040(6) -0.006(4) 0.021(5) -0.004(4)
C67 0.038(5) 0.053(5) 0.027(5) -0.006(4) 0.006(4) -0.002(3)
C68 0.042(5) 0.042(4) 0.027(4) 0.004(3) 0.011(4) 0.003(3)
C69 0.047(5) 0.039(4) 0.020(4) 0.000(3) 0.004(4) 0.004(3)
C70 0.049(5) 0.051(5) 0.025(5) -0.004(4) 0.011(4) -0.009(4)
C71 0.039(5) 0.073(5) 0.026(5) -0.004(4) -0.003(4) -0.005(4)
C72 0.039(5) 0.097(7) 0.023(5) 0.001(4) -0.004(4) 0.000(4)
C73 0.048(5) 0.073(5) 0.021(5) 0.004(4) 0.010(4) -0.007(4)

loop_
_atom_type_symbol
_atom_type_description
_atom_type_scat_dispersion_real
_atom_type_scat_dispersion_imag
_atom_type_scat_source
C C 0.0033 0.0016 'International Tables Vol C Tables 4.2.6.8 and 6.1.1.4'
H H 0.0000 0.0000 'International Tables Vol C Tables 4.2.6.8 and 6.1.1.4'
B B 0.0013 0.0007 'International Tables Vol C Tables 4.2.6.8 and 6.1.1.4'
N N 0.0061 0.0033 'International Tables Vol C Tables 4.2.6.8 and 6.1.1.4'
O O 0.0106 0.0060 'International Tables Vol C Tables 4.2.6.8 and 6.1.1.4'
P P 0.1023 0.0942 'International Tables Vol C Tables 4.2.6.8 and 6.1.1.4'
Fe Fe 0.3463 0.8444 'International Tables Vol C Tables 4.2.6.8 and 6.1.1.4'
